data_2105616
loop_
_publ_author_name
'Kumaran, D.'
'Ponnuswamy, M. N.'
'Shanmugam, G.'
'Ponnuswamy, S.'
'Jeyaraman, R.'
'Shivakumar, K.'
'Fun, H.-K.'

_publ_section_title
;
 Molecular structures and conformations of three 3-azabicyclononanes
;
_journal_issue 5
_journal_name_full 'Acta Crystallographica Section B'
_journal_page_first 793
_journal_page_last 798
_journal_paper_doi 10.1107/S0108768199005273
_journal_volume 55
_journal_year 1999
_chemical_formula_sum 'C23 H29 N O'
_chemical_formula_weight 335.47
_chemical_name_systematic
;
 N-Methyl-2,4-diorthomethyl phenyl-9-hydroxy 3-azabicyclo[3.3.1]nonane
;
_space_group_IT_number 14
_symmetry_cell_setting monoclinic
_symmetry_space_group_name_Hall '-P 2yn'
_symmetry_space_group_name_H-M 'P 1 21/n 1'
_audit_creation_method SHELXL
_cell_angle_alpha 90.00
_cell_angle_beta 97.940(10)
_cell_angle_gamma 90.00
_cell_formula_units_Z 4
_cell_length_a 7.6380(10)
_cell_length_b 13.1880(10)
_cell_length_c 18.865(2)
_cell_measurement_reflns_used 45
_cell_measurement_temperature 293(2)
_cell_measurement_theta_max 15
_cell_measurement_theta_min 7
_cell_volume 1882.1(4)
_computing_cell_refinement 'XSCANS (Siemens, 1994)'
_computing_data_collection 'XSCANS (Siemens, 1994)'
_computing_data_reduction 'XSCANS (Siemens, 1994)'
_computing_molecular_graphics 'ZORTEP (Zsolnai, 1997)'
_computing_publication_material 'PARST (Nardelli, 1983; 1995)'
_computing_structure_refinement 'SHELXL-93 (Sheldrick, 1993)'
_computing_structure_solution 'SHELXS-86 (Sheldrick, 1986)'
_diffrn_ambient_temperature 293(2)
_diffrn_measurement_device 'Siemens P4'
_diffrn_measurement_method \q/2\q
_diffrn_radiation_monochromator graphite
_diffrn_radiation_source 'fine-focus sealed tube'
_diffrn_radiation_type MoK\a
_diffrn_radiation_wavelength .71073
_diffrn_reflns_av_R_equivalents .0284
_diffrn_reflns_av_sigmaI/netI .0370
_diffrn_reflns_limit_h_max 9
_diffrn_reflns_limit_h_min -1
_diffrn_reflns_limit_k_max 17
_diffrn_reflns_limit_k_min -1
_diffrn_reflns_limit_l_max 24
_diffrn_reflns_limit_l_min -24
_diffrn_reflns_number 5655
_diffrn_reflns_theta_max 27.50
_diffrn_reflns_theta_min 2.18
_diffrn_standards_decay_% <1
_diffrn_standards_interval_count 100
_diffrn_standards_interval_time 3600
_diffrn_standards_number 3
_exptl_absorpt_coefficient_mu .071
_exptl_absorpt_correction_type none
_exptl_crystal_colour 'pale yellow'
_exptl_crystal_density_diffrn 1.184
_exptl_crystal_density_meas ?
_exptl_crystal_description plate
_exptl_crystal_F_000 728
_exptl_crystal_size_max .68
_exptl_crystal_size_mid .59
_exptl_crystal_size_min .31
_refine_diff_density_max .231
_refine_diff_density_min -.148
_refine_ls_extinction_coef .0022(16)
_refine_ls_extinction_method SHELXL
_refine_ls_goodness_of_fit_all 1.061
_refine_ls_goodness_of_fit_obs 1.207
_refine_ls_hydrogen_treatment refall
_refine_ls_matrix_type full
_refine_ls_number_parameters 343
_refine_ls_number_reflns 4269
_refine_ls_number_restraints 0
_refine_ls_restrained_S_all 1.114
_refine_ls_restrained_S_obs 1.207
_refine_ls_R_factor_all .0603
_refine_ls_R_factor_obs .0426
_refine_ls_shift/esd_max .002
_refine_ls_shift/esd_mean .000
_refine_ls_structure_factor_coef Fsqd
_refine_ls_weighting_details 'w=1/[\s^2^(Fo^2^)+(0.0705P)^2^+0.0381P] where P=(Fo^2^+2Fc^2^)/3'
_refine_ls_weighting_scheme calc
_refine_ls_wR_factor_all .1350
_refine_ls_wR_factor_obs .1220
_reflns_number_observed 3062
_reflns_number_total 4270
_reflns_observed_criterion I>2\s(I)
_cod_data_source_file na0088.cif
_cod_data_source_block MHABN
_cod_depositor_comments
;
The following automatic conversions were performed:

'_exptl_crystal_density_meas' value 'not measured' was changed to '?'
- the value is perceived as not measured.

Automatic conversion script
Id: cif_fix_values 3008 2015-01-20 13:52:24Z robertas 

The following automatic conversions were performed:

'_refine_ls_weighting_scheme' value 'calc
w=1/[\s^2^(Fo^2^)+(0.0705P)^2^+0.0381P] where P=(Fo^2^+2Fc^2^)/3' was
changed to 'calc'. New tag '_refine_ls_weighting_details' was
created. The value of the new tag was set to
'w=1/[\s^2^(Fo^2^)+(0.0705P)^2^+0.0381P] where P=(Fo^2^+2Fc^2^)/3'.

Automatic conversion script
Id: cif_fix_values 3143 2015-03-26 13:38:13Z robertas 
;
_cod_original_cell_volume 1882.1(3)
_cod_original_sg_symbol_H-M 'P 21/n'
_cod_database_code 2105616

loop_
_symmetry_equiv_pos_as_xyz
'x, y, z'
'-x+1/2, y+1/2, -z+1/2'
'-x, -y, -z'
'x-1/2, -y-1/2, z-1/2'

loop_
_atom_site_aniso_label
_atom_site_aniso_U_11
_atom_site_aniso_U_22
_atom_site_aniso_U_33
_atom_site_aniso_U_12
_atom_site_aniso_U_13
_atom_site_aniso_U_23
C1 .0479(7) .0386(6) .0403(7) -.0015(6) .0149(6) .0035(5)
C2 .0337(6) .0382(6) .0357(6) -.0002(5) .0063(5) .0023(5)
N3 .0396(5) .0355(5) .0320(5) -.0023(4) .0067(4) .0011(4)
C4 .0341(6) .0413(6) .0320(6) -.0034(5) .0029(5) -.0008(5)
C5 .0487(8) .0375(6) .0377(6) -.0043(6) .0080(6) -.0048(5)
C6 .0547(8) .0462(8) .0466(7) .0103(7) .0117(7) .0004(6)
C7 .0493(8) .0533(9) .0439(7) .0137(7) -.0008(6) .0033(6)
C8 .0641(9) .0473(8) .0372(7) .0104(7) .0058(6) .0049(6)
C9 .0493(8) .0386(7) .0499(7) -.0069(6) .0109(6) .0007(6)
O10 .0466(6) .0592(7) .0666(7) -.0157(5) .0067(5) -.0081(5)
C11 .0566(9) .0392(7) .0417(7) -.0001(6) .0080(7) .0064(6)
C12 .0417(7) .0372(6) .0346(6) .0036(5) .0080(5) .0044(5)
C13 .0506(8) .0434(7) .0469(7) .0102(6) .0154(6) .0065(6)
C14 .0770(11) .0487(8) .0465(8) .0160(8) .0238(8) .0031(6)
C15 .0943(13) .0457(8) .0382(7) .0036(8) .0102(8) -.0049(6)
C16 .0675(10) .0515(8) .0413(7) -.0094(8) .0010(7) -.0019(6)
C17 .0465(8) .0467(7) .0383(6) -.0021(6) .0075(6) -.0009(6)
C18 .0476(10) .0729(12) .093(2) .0032(9) .0303(10) -.0031(11)
C19 .0365(7) .0425(7) .0341(6) -.0008(5) .0057(5) .0026(5)
C20 .0528(8) .0463(7) .0352(6) -.0010(6) .0060(6) .0033(5)
C21 .0743(11) .0606(9) .0397(7) .0056(8) .0172(7) .0077(7)
C22 .0618(11) .0762(12) .0641(10) .0072(9) .0314(9) .0170(8)
C23 .0395(8) .0870(13) .0710(11) -.0036(8) .0120(8) .0160(9)
C24 .0417(8) .0734(10) .0451(8) -.0071(7) .0037(6) .0060(7)
C25 .0697(12) .098(2) .0398(8) -.0254(12) -.0054(8) -.0022(9)

loop_
_atom_site_label
_atom_site_fract_x
_atom_site_fract_y
_atom_site_fract_z
_atom_site_U_iso_or_equiv
_atom_site_thermal_displace_type
_atom_site_calc_flag
_atom_site_occupancy
_atom_site_type_symbol
C1 .1049(2) .19893(10) .19455(7) .0414(3) Uani d 1 C
C2 .1187(2) .08792(9) .22148(6) .0357(3) Uani d 1 C
N3 .00113(14) .06656(8) .27590(5) .0355(2) Uani d 1 N
C4 .0204(2) .14188(10) .33440(6) .0359(3) Uani d 1 C
C5 .0073(2) .25244(10) .30711(7) .0411(3) Uani d 1 C
C6 -.1727(2) .28536(12) .26755(8) .0487(3) Uani d 1 C
C7 -.2241(2) .23019(12) .19654(8) .0495(4) Uani d 1 C
C8 -.0732(2) .22895(12) .15165(7) .0497(4) Uani d 1 C
C9 .1468(2) .27018(11) .25812(8) .0455(3) Uani d 1 C
O10 .32288(14) .24968(9) .29126(7) .0576(3) Uani d 1 O
C11 .0464(2) -.03323(11) .30766(8) .0457(3) Uani d 1 C
C12 .0850(2) .01491(9) .15865(6) .0375(3) Uani d 1 C
C13 .2193(2) -.00942(11) .11756(7) .0461(3) Uani d 1 C
C14 .1804(2) -.07659(12) .06059(8) .0560(4) Uani d 1 C
C15 .0167(3) -.12087(12) .04425(8) .0593(4) Uani d 1 C
C16 -.1152(2) -.09646(12) .08400(8) .0540(4) Uani d 1 C
C17 -.0811(2) -.02858(11) .14029(7) .0436(3) Uani d 1 C
C18 .4029(2) .0345(2) .13244(13) .0691(5) Uani d 1 C
C19 -.1133(2) .12445(10) .38627(6) .0376(3) Uani d 1 C
C20 -.0693(2) .14465(11) .45961(7) .0448(3) Uani d 1 C
C21 -.2010(2) .13675(13) .50363(8) .0573(4) Uani d 1 C
C22 -.3697(2) .10757(15) .47766(10) .0652(5) Uani d 1 C
C23 -.4124(2) .0855(2) .40616(10) .0654(5) Uani d 1 C
C24 -.2849(2) .09382(13) .36106(9) .0536(4) Uani d 1 C
C25 .1156(3) .1715(2) .49312(10) .0703(6) Uani d 1 C
H1 .199(2) .2071(12) .1621(8) .047(4) Uiso d 1 H
H2 .2423(18) .0781(9) .2450(7) .031(3) Uiso d 1 H
H4 .1423(17) .1331(10) .3627(7) .031(3) Uiso d 1 H
H5 .0370(19) .2940(12) .3508(8) .045(4) Uiso d 1 H
H6A -.164(2) .3607(13) .2574(8) .052(4) Uiso d 1 H
H6B -.266(2) .2754(12) .2992(8) .052(4) Uiso d 1 H
H7A -.332(2) .2610(13) .1704(9) .059(5) Uiso d 1 H
H7B -.262(2) .1596(13) .2065(8) .053(4) Uiso d 1 H
H8A -.1016(19) .1813(12) .1106(8) .050(4) Uiso d 1 H
H8B -.057(2) .2965(15) .1325(9) .062(5) Uiso d 1 H
H9 .1414(18) .3412(11) .2399(7) .042(4) Uiso d 1 H
H10 .351(3) .289(2) .3265(13) .099(8) Uiso d 1 H
H11A .032(2) -.0886(12) .2698(9) .054(4) Uiso d 1 H
H11B -.033(2) -.0505(14) .3449(9) .061(5) Uiso d 1 H
H11C .169(3) -.0316(14) .3319(10) .070(5) Uiso d 1 H
H14 .274(3) -.0921(15) .0325(11) .075(6) Uiso d 1 H
H15 -.010(2) -.1698(14) .0025(10) .067(5) Uiso d 1 H
H16 -.232(2) -.1252(13) .0731(8) .055(4) Uiso d 1 H
H17 -.177(2) -.0099(12) .1698(8) .053(4) Uiso d 1 H
H18A .458(4) .033(3) .1831(17) .135(11) Uiso d 1 H
H18B .485(3) .005(2) .1051(13) .104(7) Uiso d 1 H
H18C .408(4) .106(3) .1213(18) .151(12) Uiso d 1 H
H21 -.166(2) .1544(13) .5546(10) .062(5) Uiso d 1 H
H22 -.457(3) .0998(15) .5079(12) .083(6) Uiso d 1 H
H23 -.528(3) .0601(16) .3863(11) .080(6) Uiso d 1 H
H24 -.318(2) .0799(13) .3110(10) .057(5) Uiso d 1 H
H25A .126(3) .183(2) .5402(16) .122(9) Uiso d 1 H
H25B .184(3) .2215(19) .4661(13) .104(7) Uiso d 1 H
H25C .200(4) .112(3) .4936(17) .147(12) Uiso d 1 H

loop_
_atom_type_symbol
_atom_type_description
_atom_type_scat_dispersion_real
_atom_type_scat_dispersion_imag
_atom_type_scat_source
C C .0033 .0016 'International Tables Vol C Tables 4.2.6.8 and 6.1.1.4'
H H .0000 .0000 'International Tables Vol C Tables 4.2.6.8 and 6.1.1.4'
N N .0061 .0033 'International Tables Vol C Tables 4.2.6.8 and 6.1.1.4'
O O .0106 .0060 'International Tables Vol C Tables 4.2.6.8 and 6.1.1.4'

loop_
_geom_angle_atom_site_label_1
_geom_angle_atom_site_label_2
_geom_angle_atom_site_label_3
_geom_angle
_geom_angle_publ_flag
C9 C1 C8 109.31(12) no
C9 C1 C2 109.14(11) no
C8 C1 C2 115.58(12) no
C9 C1 H1 108.8(9) ?
C8 C1 H1 107.6(8) ?
C2 C1 H1 106.2(9) ?
N3 C2 C12 111.46(10) no
N3 C2 C1 112.75(10) no
C12 C2 C1 110.27(10) no
N3 C2 H2 107.1(7) ?
C12 C2 H2 108.2(7) ?
C1 C2 H2 106.7(7) ?
C11 N3 C4 107.72(10) no
C11 N3 C2 108.80(10) no
C4 N3 C2 112.48(9) no
N3 C4 C19 111.79(10) no
N3 C4 C5 112.99(10) no
C19 C4 C5 109.71(10) no
N3 C4 H4 107.8(7) ?
C19 C4 H4 107.0(7) ?
C5 C4 H4 107.2(7) ?
C9 C5 C6 108.46(11) no
C9 C5 C4 109.19(11) no
C6 C5 C4 116.23(11) no
C9 C5 H5 108.7(9) ?
C6 C5 H5 109.6(8) ?
C4 C5 H5 104.3(9) ?
C7 C6 C5 113.36(12) no
C7 C6 H6A 108.4(9) ?
C5 C6 H6A 106.9(9) ?
C7 C6 H6B 110.0(9) ?
C5 C6 H6B 109.8(9) ?
H6A C6 H6B 108.2(12) ?
C8 C7 C6 111.76(13) no
C8 C7 H7A 111.6(10) ?
C6 C7 H7A 109.8(10) ?
C8 C7 H7B 110.7(9) ?
C6 C7 H7B 109.0(9) ?
H7A C7 H7B 103.7(13) ?
C7 C8 C1 113.16(11) no
C7 C8 H8A 109.8(9) ?
C1 C8 H8A 109.2(9) ?
C7 C8 H8B 110.0(10) ?
C1 C8 H8B 106.3(10) ?
H8A C8 H8B 108.2(13) ?
O10 C9 C5 113.64(11) no
O10 C9 C1 108.10(12) no
C5 C9 C1 107.14(11) no
O10 C9 H9 108.7(8) ?
C5 C9 H9 110.8(8) ?
C1 C9 H9 108.3(8) ?
C9 O10 H10 110.6(16) ?
N3 C11 H11A 111.2(9) ?
N3 C11 H11B 110.8(10) ?
H11A C11 H11B 108.0(14) ?
N3 C11 H11C 109.0(11) ?
H11A C11 H11C 110.2(14) ?
H11B C11 H11C 107.7(14) ?
C17 C12 C13 118.57(12) no
C17 C12 C2 120.34(11) no
C13 C12 C2 121.08(12) no
C14 C13 C12 118.46(14) no
C14 C13 C18 118.81(14) no
C12 C13 C18 122.73(14) no
C15 C14 C13 122.22(14) no
C15 C14 H14 120.3(11) ?
C13 C14 H14 117.5(11) ?
C16 C15 C14 119.37(14) no
C16 C15 H15 119.2(10) ?
C14 C15 H15 121.4(10) ?
C15 C16 C17 119.6(2) no
C15 C16 H16 121.1(10) ?
C17 C16 H16 119.2(10) ?
C16 C17 C12 121.70(14) no
C16 C17 H17 120.6(9) ?
C12 C17 H17 117.7(9) ?
C13 C18 H18A 115.5(17) ?
C13 C18 H18B 114.2(15) ?
H18A C18 H18B 107(2) ?
C13 C18 H18C 113.3(19) ?
H18A C18 H18C 102(3) ?
H18B C18 H18C 103(2) ?
C24 C19 C20 118.55(12) no
C24 C19 C4 120.46(11) no
C20 C19 C4 120.89(11) no
C21 C20 C19 118.64(13) no
C21 C20 C25 118.62(14) no
C19 C20 C25 122.71(13) no
C22 C21 C20 121.91(15) no
C22 C21 H21 121.8(10) ?
C20 C21 H21 116.3(10) ?
C21 C22 C23 119.66(15) no
C21 C22 H22 121.6(13) ?
C23 C22 H22 118.7(13) ?
C22 C23 C24 119.7(2) no
C22 C23 H23 122.1(12) ?
C24 C23 H23 118.1(12) ?
C23 C24 C19 121.53(15) no
C23 C24 H24 118.6(10) ?
C19 C24 H24 119.9(10) ?
C20 C25 H25A 113.7(17) ?
C20 C25 H25B 117.2(13) ?
H25A C25 H25B 114(2) ?
C20 C25 H25C 111.9(18) ?
H25A C25 H25C 99(2) ?
H25B C25 H25C 98(2) ?

loop_
_geom_bond_atom_site_label_1
_geom_bond_atom_site_label_2
_geom_bond_distance
_geom_bond_publ_flag
C1 C9 1.522(2) no
C1 C8 1.536(2) no
C1 C2 1.548(2) no
C1 H1 1.01(2) ?
C2 N3 1.482(2) no
C2 C12 1.521(2) no
C2 H2 .994(14) ?
N3 C11 1.467(2) no
N3 C4 1.477(2) no
C4 C19 1.526(2) no
C4 C5 1.545(2) no
C4 H4 1.014(13) ?
C5 C9 1.522(2) no
C5 C6 1.534(2) no
C5 H5 .989(15) ?
C6 C7 1.527(2) no
C6 H6A 1.02(2) ?
C6 H6B 1.00(2) ?
C7 C8 1.521(2) no
C7 H7A .99(2) ?
C7 H7B 1.00(2) ?
C8 H8A 1.00(2) ?
C8 H8B .98(2) ?
C9 O10 1.428(2) no
C9 H9 .996(15) ?
O10 H10 .85(3) ?
C11 H11A 1.02(2) ?
C11 H11B 1.01(2) ?
C11 H11C .99(2) ?
C12 C17 1.392(2) no
C12 C13 1.406(2) no
C13 C14 1.393(2) no
C13 C18 1.507(2) no
C14 C15 1.376(3) no
C14 H14 .97(2) ?
C15 C16 1.375(2) no
C15 H15 1.02(2) ?
C16 C17 1.386(2) no
C16 H16 .96(2) ?
C17 H17 1.01(2) ?
C18 H18A .99(3) ?
C18 H18B .95(3) ?
C18 H18C .97(3) ?
C19 C24 1.391(2) no
C19 C20 1.403(2) no
C20 C21 1.394(2) no
C20 C25 1.508(2) no
C21 C22 1.369(3) no
C21 H21 .99(2) ?
C22 C23 1.374(3) no
C22 H22 .94(2) ?
C23 C24 1.383(2) no
C23 H23 .97(2) ?
C24 H24 .96(2) ?
C25 H25A .90(3) ?
C25 H25B 1.02(3) ?
C25 H25C 1.02(3) ?

loop_
_geom_torsion_atom_site_label_1
_geom_torsion_atom_site_label_2
_geom_torsion_atom_site_label_3
_geom_torsion_atom_site_label_4
_geom_torsion
C9 C1 C2 N3 57.07(14)
C8 C1 C2 N3 -66.58(14)
C9 C1 C2 C12 -177.63(10)
C8 C1 C2 C12 58.72(14)
C12 C2 N3 C11 65.71(13)
C1 C2 N3 C11 -169.64(11)
C12 C2 N3 C4 -175.03(10)
C1 C2 N3 C4 -50.38(14)
C11 N3 C4 C19 -65.35(13)
C2 N3 C4 C19 174.76(10)
C11 N3 C4 C5 170.31(11)
C2 N3 C4 C5 50.42(13)
N3 C4 C5 C9 -57.07(13)
C19 C4 C5 C9 177.46(10)
N3 C4 C5 C6 65.97(14)
C19 C4 C5 C6 -59.49(14)
C9 C5 C6 C7 57.5(2)
C4 C5 C6 C7 -65.9(2)
C5 C6 C7 C8 -47.5(2)
C6 C7 C8 C1 46.6(2)
C9 C1 C8 C7 -56.2(2)
C2 C1 C8 C7 67.3(2)
C6 C5 C9 O10 175.36(11)
C4 C5 C9 O10 -57.08(14)
C6 C5 C9 C1 -65.29(14)
C4 C5 C9 C1 62.27(13)
C8 C1 C9 O10 -172.18(11)
C2 C1 C9 O10 60.53(13)
C8 C1 C9 C5 64.97(14)
C2 C1 C9 C5 -62.31(14)
N3 C2 C12 C17 27.9(2)
C1 C2 C12 C17 -98.14(14)
N3 C2 C12 C13 -152.71(11)
C1 C2 C12 C13 81.26(14)
C17 C12 C13 C14 -.5(2)
C2 C12 C13 C14 -179.86(12)
C17 C12 C13 C18 179.3(2)
C2 C12 C13 C18 -.1(2)
C12 C13 C14 C15 -1.2(2)
C18 C13 C14 C15 179.1(2)
C13 C14 C15 C16 1.7(2)
C14 C15 C16 C17 -.7(2)
C15 C16 C17 C12 -1.0(2)
C13 C12 C17 C16 1.5(2)
C2 C12 C17 C16 -179.07(13)
N3 C4 C19 C24 -38.0(2)
C5 C4 C19 C24 88.19(15)
N3 C4 C19 C20 145.84(12)
C5 C4 C19 C20 -88.01(14)
C24 C19 C20 C21 -2.3(2)
C4 C19 C20 C21 173.97(13)
C24 C19 C20 C25 175.8(2)
C4 C19 C20 C25 -7.9(2)
C19 C20 C21 C22 1.6(2)
C25 C20 C21 C22 -176.6(2)
C20 C21 C22 C23 -.2(3)
C21 C22 C23 C24 -.5(3)
C22 C23 C24 C19 -.3(3)
C20 C19 C24 C23 1.7(2)
C4 C19 C24 C23 -174.63(15)
